data_1543356
loop_
_publ_author_name
'Aida, Yukimasa'
'Sugiyama, Haruki'
'Uekusa, Hidehiro'
'Shibata, Yu'
'Tanaka, Ken'

_publ_section_title
;
 Rhodium-Catalyzed Asymmetric [2 + 2 + 2] Cycloaddition of \a,\w-Diynes
 with Unsymmetrical 1,2-Disubstituted Alkenes.
;
_journal_issue 11
_journal_name_full 'Organic letters'
_journal_page_first 2672
_journal_page_last 2675
_journal_paper_doi 10.1021/acs.orglett.6b01116
_journal_volume 18
_journal_year 2016
_chemical_absolute_configuration sym
_chemical_formula_moiety 'C29 H22 O4'
_chemical_formula_sum 'C29 H22 O4'
_chemical_formula_weight 434.46
_chemical_name_common YA375-F1
_chemical_name_systematic YA375-F1
_space_group_crystal_system triclinic
_space_group_IT_number 1
_space_group_name_Hall 'P 1'
_space_group_name_H-M_alt 'P 1'
_symmetry_space_group_name_Hall 'P 1'
_symmetry_space_group_name_H-M 'P 1'
_atom_sites_solution_hydrogens geom
_atom_sites_solution_primary dual
_atom_sites_solution_secondary difmap
_audit_creation_method SHELXL-2014/7
_cell_angle_alpha 65.909(1)
_cell_angle_beta 85.150(1)
_cell_angle_gamma 82.591(1)
_cell_formula_units_Z 1
_cell_length_a 5.1050(1)
_cell_length_b 9.9850(2)
_cell_length_c 11.8359(2)
_cell_measurement_reflns_used 6212
_cell_measurement_temperature 173(2)
_cell_measurement_theta_max 68.14
_cell_measurement_theta_min 4.1
_cell_volume 545.829(18)
_computing_cell_refinement 'PROCESS-AUTO (Rigaku, 1998)'
_computing_data_collection 'PROCESS-AUTO (Rigaku, 1998)'
_computing_data_reduction 'PROCESS-AUTO (Rigaku, 1998)'
_computing_molecular_graphics 'ORTEP-3 (Farrugia, 2008)'
_computing_publication_material 'SHELXL-2014/07 (Sheldrick, 2014)'
_computing_structure_refinement 'SHELXL-2014/7 (Sheldrick, 2014)'
_computing_structure_solution 'SHELXT 2014/4 (Sheldrick, 2014)'
_diffrn_ambient_temperature 173(2)
_diffrn_detector_area_resol_mean 10
_diffrn_measured_fraction_theta_full 0.986
_diffrn_measured_fraction_theta_max 0.983
_diffrn_measurement_device_type 'RIGAKU R-AXIS RAPID-II IP Area Detector'
_diffrn_measurement_method '\w scans'
_diffrn_radiation_type CuK\a
_diffrn_radiation_wavelength 1.54186
_diffrn_reflns_av_R_equivalents 0.0423
_diffrn_reflns_av_unetI/netI 0.0423
_diffrn_reflns_Laue_measured_fraction_full 0.986
_diffrn_reflns_Laue_measured_fraction_max 0.983
_diffrn_reflns_limit_h_max 6
_diffrn_reflns_limit_h_min -6
_diffrn_reflns_limit_k_max 11
_diffrn_reflns_limit_k_min -11
_diffrn_reflns_limit_l_max 14
_diffrn_reflns_limit_l_min -14
_diffrn_reflns_number 6252
_diffrn_reflns_point_group_measured_fraction_full 0.842
_diffrn_reflns_point_group_measured_fraction_max 0.839
_diffrn_reflns_theta_full 67.686
_diffrn_reflns_theta_max 68.144
_diffrn_reflns_theta_min 4.094
_diffrn_source 'rotating anode X-ray tube'
_exptl_absorpt_coefficient_mu 0.703
_exptl_absorpt_correction_T_max 0.895
_exptl_absorpt_correction_T_min 0.766
_exptl_absorpt_correction_type multi-scan
_exptl_absorpt_process_details 'Absorption was corrected by ABSCOR'
_exptl_crystal_colour yellow
_exptl_crystal_density_diffrn 1.322
_exptl_crystal_description block
_exptl_crystal_F_000 228
_exptl_crystal_size_max 0.230
_exptl_crystal_size_mid 0.175
_exptl_crystal_size_min 0.162
_refine_diff_density_max 0.207
_refine_diff_density_min -0.254
_refine_diff_density_rms 0.064
_refine_ls_abs_structure_details
;
 Flack x determined using 1256 quotients [(I+)-(I-)]/[(I+)+(I-)]
 (Parsons, Flack and Wagner, Acta Cryst. B69 (2013) 249-259).
;
_refine_ls_abs_structure_Flack -0.01(13)
_refine_ls_extinction_method none
_refine_ls_goodness_of_fit_ref 1.222
_refine_ls_hydrogen_treatment constr
_refine_ls_matrix_type full
_refine_ls_number_parameters 300
_refine_ls_number_reflns 3339
_refine_ls_number_restraints 3
_refine_ls_restrained_S_all 1.222
_refine_ls_R_factor_all 0.0440
_refine_ls_R_factor_gt 0.0406
_refine_ls_shift/su_max 0.000
_refine_ls_shift/su_mean 0.000
_refine_ls_structure_factor_coef Fsqd
_refine_ls_weighting_details 'w=1/[\s^2^(Fo^2^)+(0.0530P)^2^+0.1641P] where P=(Fo^2^+2Fc^2^)/3'
_refine_ls_weighting_scheme calc
_refine_ls_wR_factor_gt 0.1047
_refine_ls_wR_factor_ref 0.1210
_reflns_Friedel_coverage 0.706
_reflns_Friedel_fraction_full 0.698
_reflns_Friedel_fraction_max 0.694
_reflns_number_gt 3177
_reflns_number_total 3339
_reflns_threshold_expression 'I > 2\s(I)'
_cod_data_source_file ol6b01116_si_002.cif
_cod_data_source_block shelx
_cod_depositor_comments 'Adding full bibliography for 1543356.cif.'
_cod_database_code 1543356
_shelx_shelxl_version_number 2014/7
_shelx_space_group_comment
;
The symmetry employed for this shelxl refinement is uniquely defined
by the following loop, which should always be used as a source of
symmetry information in preference to the above space-group names.
They are only intended as comments.
;
_shelx_estimated_absorpt_t_min 0.855
_shelx_estimated_absorpt_t_max 0.895

loop_
_space_group_symop_operation_xyz
'x, y, z'

loop_
_atom_site_label
_atom_site_type_symbol
_atom_site_fract_x
_atom_site_fract_y
_atom_site_fract_z
_atom_site_U_iso_or_equiv
_atom_site_adp_type
_atom_site_occupancy
_atom_site_site_symmetry_order
_atom_site_calc_flag
_atom_site_refinement_flags_posn
_atom_site_refinement_flags_adp
O1 O -0.0299(7) 0.6043(4) 0.7439(3) 0.0621(11) Uani 1 1 d . .
O2 O 0.2955(7) 0.4230(3) 0.8202(2) 0.0468(8) Uani 1 1 d . .
O3 O 0.3116(6) 0.4989(4) 0.1766(2) 0.0435(7) Uani 1 1 d . .
O4 O 0.6442(5) 0.6195(3) 0.1873(2) 0.0333(6) Uani 1 1 d . .
C1 C 0.2183(7) 0.5092(4) 0.6079(3) 0.0284(8) Uani 1 1 d . .
C2 C 0.2957(7) 0.3861(4) 0.5878(3) 0.0272(8) Uani 1 1 d . .
C3 C 0.2475(7) 0.2338(4) 0.6756(3) 0.0291(8) Uani 1 1 d . .
C4 C 0.0313(8) 0.2089(5) 0.7601(3) 0.0374(9) Uani 1 1 d . .
H4 H -0.0855 0.2902 0.7620 0.045 Uiso 1 1 calc R U
C5 C -0.0139(9) 0.0667(5) 0.8409(4) 0.0438(11) Uani 1 1 d . .
H5 H -0.1590 0.0507 0.8991 0.053 Uiso 1 1 calc R U
C6 C 0.1539(10) -0.0519(5) 0.8365(4) 0.0446(11) Uani 1 1 d . .
H6 H 0.1277 -0.1491 0.8940 0.053 Uiso 1 1 calc R U
C7 C 0.3578(9) -0.0298(5) 0.7495(4) 0.0396(10) Uani 1 1 d . .
H7 H 0.4668 -0.1124 0.7454 0.048 Uiso 1 1 calc R U
C8 C 0.4077(7) 0.1127(4) 0.6668(3) 0.0294(8) Uani 1 1 d . .
C9 C 0.6202(7) 0.1376(4) 0.5694(3) 0.0278(8) Uani 1 1 d . .
C10 C 0.8187(8) 0.0252(4) 0.5742(3) 0.0320(8) Uani 1 1 d . .
H10 H 0.8148 -0.0696 0.6400 0.038 Uiso 1 1 calc R U
C11 C 1.0219(8) 0.0499(4) 0.4843(4) 0.0344(9) Uani 1 1 d . .
H11 H 1.1550 -0.0278 0.4888 0.041 Uiso 1 1 calc R U
C12 C 1.0303(8) 0.1875(4) 0.3883(4) 0.0313(8) Uani 1 1 d . .
H12 H 1.1694 0.2048 0.3270 0.038 Uiso 1 1 calc R U
C13 C 0.8342(7) 0.3000(4) 0.3820(3) 0.0268(8) Uani 1 1 d . .
H13 H 0.8423 0.3946 0.3165 0.032 Uiso 1 1 calc R U
C14 C 0.6244(7) 0.2774(4) 0.4701(3) 0.0248(7) Uani 1 1 d . .
C15 C 0.4247(7) 0.4008(4) 0.4663(3) 0.0230(7) Uani 1 1 d . .
C16 C 0.3629(7) 0.5243(4) 0.3651(3) 0.0239(7) Uani 1 1 d . .
C17 C 0.1905(7) 0.6575(4) 0.3741(3) 0.0256(8) Uani 1 1 d . .
H17 H 0.0007 0.6571 0.3592 0.031 Uiso 1 1 calc R U
C18 C 0.2975(7) 0.8019(4) 0.2897(3) 0.0265(8) Uani 1 1 d . .
C19 C 0.2451(8) 0.8889(4) 0.1666(4) 0.0343(9) Uani 1 1 d . .
H19 H 0.1216 0.8635 0.1248 0.041 Uiso 1 1 calc R U
C20 C 0.3777(9) 1.0146(5) 0.1052(4) 0.0408(10) Uani 1 1 d . .
H20 H 0.3461 1.0747 0.0205 0.049 Uiso 1 1 calc R U
C21 C 0.5544(9) 1.0517(5) 0.1670(4) 0.0427(10) Uani 1 1 d . .
H21 H 0.6441 1.1371 0.1241 0.051 Uiso 1 1 calc R U
C22 C 0.6029(8) 0.9661(4) 0.2911(4) 0.0376(9) Uani 1 1 d . .
H22 H 0.7231 0.9930 0.3333 0.045 Uiso 1 1 calc R U
C23 C 0.4729(7) 0.8407(4) 0.3524(3) 0.0294(8) Uani 1 1 d . .
C24 C 0.4832(7) 0.7312(4) 0.4858(3) 0.0285(8) Uani 1 1 d . .
H24A H 0.4837 0.7813 0.5426 0.034 Uiso 1 1 calc R U
H24B H 0.6409 0.6582 0.4995 0.034 Uiso 1 1 calc R U
C25 C 0.2270(7) 0.6581(4) 0.5026(3) 0.0264(8) Uani 1 1 d . .
H25 H 0.0785 0.7256 0.5173 0.032 Uiso 1 1 calc R U
C26 C 0.4367(7) 0.5424(4) 0.2342(3) 0.0255(7) Uani 1 1 d . .
C27 C 0.7132(10) 0.6544(6) 0.0579(4) 0.0496(12) Uani 1 1 d . .
H27A H 0.5905 0.7365 0.0063 0.074 Uiso 1 1 calc R U
H27B H 0.7018 0.5679 0.0399 0.074 Uiso 1 1 calc R U
H27C H 0.8939 0.6826 0.0398 0.074 Uiso 1 1 calc R U
C28 C 0.1400(8) 0.5165(5) 0.7301(3) 0.0355(9) Uani 1 1 d . .
C29 C 0.2380(16) 0.4287(7) 0.9397(4) 0.079(2) Uani 1 1 d . .
H29A H 0.2380 0.5303 0.9317 0.118 Uiso 1 1 calc R U
H29B H 0.3730 0.3648 0.9975 0.118 Uiso 1 1 calc R U
H29C H 0.0640 0.3948 0.9711 0.118 Uiso 1 1 calc R U

loop_
_atom_site_aniso_label
_atom_site_aniso_U_11
_atom_site_aniso_U_22
_atom_site_aniso_U_33
_atom_site_aniso_U_23
_atom_site_aniso_U_13
_atom_site_aniso_U_12
O1 0.072(3) 0.071(2) 0.0385(17) -0.0276(17) 0.0083(16) 0.022(2)
O2 0.070(2) 0.0465(18) 0.0290(14) -0.0224(13) -0.0100(13) 0.0077(15)
O3 0.0448(17) 0.065(2) 0.0306(14) -0.0267(14) 0.0029(12) -0.0179(15)
O4 0.0342(15) 0.0352(14) 0.0274(13) -0.0095(11) 0.0071(11) -0.0083(11)
C1 0.0266(19) 0.036(2) 0.0248(17) -0.0144(15) 0.0005(14) -0.0041(15)
C2 0.0260(19) 0.0333(19) 0.0202(16) -0.0093(14) 0.0015(13) -0.0021(15)
C3 0.030(2) 0.039(2) 0.0195(16) -0.0112(16) -0.0013(14) -0.0101(17)
C4 0.036(2) 0.053(2) 0.0256(18) -0.0173(18) 0.0023(16) -0.013(2)
C5 0.042(2) 0.060(3) 0.0250(19) -0.0091(19) 0.0080(17) -0.025(2)
C6 0.054(3) 0.045(2) 0.0258(19) -0.0001(17) -0.0006(18) -0.025(2)
C7 0.050(3) 0.035(2) 0.029(2) -0.0063(17) -0.0033(17) -0.0113(19)
C8 0.033(2) 0.033(2) 0.0200(16) -0.0059(15) -0.0069(14) -0.0093(16)
C9 0.033(2) 0.0278(18) 0.0260(17) -0.0127(15) -0.0049(15) -0.0058(15)
C10 0.038(2) 0.0260(18) 0.0321(19) -0.0103(15) -0.0102(16) -0.0034(16)
C11 0.032(2) 0.030(2) 0.047(2) -0.0226(18) -0.0087(17) 0.0031(16)
C12 0.030(2) 0.0325(19) 0.035(2) -0.0186(16) 0.0023(15) -0.0033(16)
C13 0.028(2) 0.0261(18) 0.0275(18) -0.0116(15) -0.0006(14) -0.0047(15)
C14 0.0287(19) 0.0250(18) 0.0245(17) -0.0126(14) -0.0021(14) -0.0054(14)
C15 0.0199(17) 0.0271(18) 0.0272(18) -0.0146(15) 0.0007(13) -0.0085(14)
C16 0.0227(18) 0.0275(17) 0.0238(17) -0.0123(14) 0.0018(13) -0.0054(14)
C17 0.0225(17) 0.0297(18) 0.0262(17) -0.0136(15) -0.0009(13) 0.0002(15)
C18 0.0244(18) 0.0265(18) 0.0302(18) -0.0146(15) -0.0006(14) 0.0023(14)
C19 0.035(2) 0.034(2) 0.033(2) -0.0125(17) -0.0077(16) 0.0035(17)
C20 0.046(2) 0.033(2) 0.034(2) -0.0056(17) -0.0032(17) 0.0013(18)
C21 0.045(3) 0.032(2) 0.045(2) -0.0093(18) 0.0001(19) -0.0075(19)
C22 0.035(2) 0.034(2) 0.047(2) -0.0186(19) -0.0050(18) -0.0050(17)
C23 0.0294(19) 0.0273(18) 0.0340(19) -0.0165(16) -0.0026(15) 0.0039(15)
C24 0.0255(18) 0.0329(18) 0.0320(19) -0.0180(16) -0.0050(14) -0.0002(15)
C25 0.0252(18) 0.0303(17) 0.0259(17) -0.0151(15) -0.0001(14) 0.0020(14)
C26 0.0258(18) 0.0246(17) 0.0245(17) -0.0092(14) 0.0009(14) 0.0002(14)
C27 0.046(3) 0.063(3) 0.031(2) -0.012(2) 0.0146(19) -0.010(2)
C28 0.039(2) 0.040(2) 0.0284(19) -0.0164(17) 0.0031(16) -0.0019(18)
C29 0.143(6) 0.062(3) 0.031(2) -0.027(2) -0.019(3) 0.028(4)

loop_
_atom_type_symbol
_atom_type_description
_atom_type_scat_dispersion_real
_atom_type_scat_dispersion_imag
_atom_type_scat_source
C C 0.0181 0.0091 'International Tables Vol C Tables 4.2.6.8 and 6.1.1.4'
H H 0.0000 0.0000 'International Tables Vol C Tables 4.2.6.8 and 6.1.1.4'
O O 0.0492 0.0322 'International Tables Vol C Tables 4.2.6.8 and 6.1.1.4'

loop_
_geom_angle_atom_site_label_1
_geom_angle_atom_site_label_2
_geom_angle_atom_site_label_3
_geom_angle
C28 O2 C29 115.1(4)
C26 O4 C27 116.4(3)
C2 C1 C28 126.6(3)
C2 C1 C25 119.7(3)
C28 C1 C25 113.5(3)
C1 C2 C15 118.9(3)
C1 C2 C3 125.0(3)
C15 C2 C3 116.0(3)
C4 C3 C8 119.4(4)
C4 C3 C2 120.8(4)
C8 C3 C2 119.6(3)
C5 C4 C3 120.6(4)
C5 C4 H4 119.7
C3 C4 H4 119.7
C6 C5 C4 119.6(4)
C6 C5 H5 120.2
C4 C5 H5 120.2
C7 C6 C5 120.4(4)
C7 C6 H6 119.8
C5 C6 H6 119.8
C6 C7 C8 121.0(4)
C6 C7 H7 119.5
C8 C7 H7 119.5
C7 C8 C3 118.7(4)
C7 C8 C9 121.4(3)
C3 C8 C9 119.8(3)
C10 C9 C14 119.2(3)
C10 C9 C8 121.1(3)
C14 C9 C8 119.7(3)
C11 C10 C9 121.0(3)
C11 C10 H10 119.5
C9 C10 H10 119.5
C12 C11 C10 120.1(3)
C12 C11 H11 120.0
C10 C11 H11 120.0
C11 C12 C13 119.5(4)
C11 C12 H12 120.2
C13 C12 H12 120.2
C12 C13 C14 121.6(3)
C12 C13 H13 119.2
C14 C13 H13 119.2
C13 C14 C9 118.5(3)
C13 C14 C15 121.0(3)
C9 C14 C15 120.3(3)
C16 C15 C14 125.6(3)
C16 C15 C2 119.0(3)
C14 C15 C2 115.4(3)
C15 C16 C26 124.5(3)
C15 C16 C17 121.7(3)
C26 C16 C17 113.7(3)
C18 C17 C16 111.7(3)
C18 C17 C25 100.4(3)
C16 C17 C25 108.5(3)
C18 C17 H17 111.9
C16 C17 H17 111.9
C25 C17 H17 111.9
C19 C18 C23 120.9(4)
C19 C18 C17 128.7(3)
C23 C18 C17 110.4(3)
C18 C19 C20 118.7(4)
C18 C19 H19 120.7
C20 C19 H19 120.7
C21 C20 C19 120.3(4)
C21 C20 H20 119.8
C19 C20 H20 119.8
C20 C21 C22 121.0(4)
C20 C21 H21 119.5
C22 C21 H21 119.5
C23 C22 C21 119.0(4)
C23 C22 H22 120.5
C21 C22 H22 120.5
C22 C23 C18 120.1(3)
C22 C23 C24 130.1(4)
C18 C23 C24 109.8(3)
C23 C24 C25 102.2(3)
C23 C24 H24A 111.3
C25 C24 H24A 111.3
C23 C24 H24B 111.3
C25 C24 H24B 111.3
H24A C24 H24B 109.2
C1 C25 C24 116.0(3)
C1 C25 C17 113.7(3)
C24 C25 C17 104.1(3)
C1 C25 H25 107.5
C24 C25 H25 107.5
C17 C25 H25 107.5
O3 C26 O4 124.2(3)
O3 C26 C16 123.0(3)
O4 C26 C16 112.7(3)
O4 C27 H27A 109.5
O4 C27 H27B 109.5
H27A C27 H27B 109.5
O4 C27 H27C 109.5
H27A C27 H27C 109.5
H27B C27 H27C 109.5
O1 C28 O2 123.6(4)
O1 C28 C1 124.0(4)
O2 C28 C1 112.2(3)
O2 C29 H29A 109.5
O2 C29 H29B 109.5
H29A C29 H29B 109.5
O2 C29 H29C 109.5
H29A C29 H29C 109.5
H29B C29 H29C 109.5

loop_
_geom_bond_atom_site_label_1
_geom_bond_atom_site_label_2
_geom_bond_distance
O1 C28 1.202(5)
O2 C28 1.334(5)
O2 C29 1.442(5)
O3 C26 1.203(5)
O4 C26 1.336(4)
O4 C27 1.448(4)
C1 C2 1.350(5)
C1 C28 1.496(5)
C1 C25 1.504(5)
C2 C15 1.489(4)
C2 C3 1.489(5)
C3 C4 1.400(5)
C3 C8 1.405(5)
C4 C5 1.386(6)
C4 H4 0.9500
C5 C6 1.386(7)
C5 H5 0.9500
C6 C7 1.373(6)
C6 H6 0.9500
C7 C8 1.401(5)
C7 H7 0.9500
C8 C9 1.481(5)
C9 C10 1.398(5)
C9 C14 1.412(5)
C10 C11 1.391(6)
C10 H10 0.9500
C11 C12 1.383(5)
C11 H11 0.9500
C12 C13 1.387(5)
C12 H12 0.9500
C13 C14 1.402(5)
C13 H13 0.9500
C14 C15 1.482(5)
C15 C16 1.346(5)
C16 C26 1.505(4)
C16 C17 1.534(5)
C17 C18 1.520(5)
C17 C25 1.551(5)
C17 H17 1.0000
C18 C19 1.386(5)
C18 C23 1.392(5)
C19 C20 1.397(6)
C19 H19 0.9500
C20 C21 1.380(7)
C20 H20 0.9500
C21 C22 1.389(6)
C21 H21 0.9500
C22 C23 1.388(6)
C22 H22 0.9500
C23 C24 1.510(5)
C24 C25 1.538(5)
C24 H24A 0.9900
C24 H24B 0.9900
C25 H25 1.0000
C27 H27A 0.9800
C27 H27B 0.9800
C27 H27C 0.9800
C29 H29A 0.9800
C29 H29B 0.9800
C29 H29C 0.9800
